data_4078978
loop_
_publ_author_name
'Chen, Zhou'
'Wu, Jian'
'Chen, Yanmei'
'Li, Lei'
'Xia, Yuanzhi'
'Li, Yahong'
'Liu, Wei'
'Lei, Tao'
'Yang, Lijuan'
'Gao, Dandan'
'Li, Wu'

_publ_section_title
;
 Rapid Access to Substituted Piperazines via Ti(NMe2)4-Mediated C--C
 Bond-Making Reactions
;
_journal_issue 17
_journal_name_full Organometallics
_journal_page_first 6005
_journal_paper_doi 10.1021/om300022u
_journal_volume 31
_journal_year 2012
_chemical_formula_moiety 'C30 H42 N10 Ti2, 2(C7 H8)'
_chemical_formula_sum 'C44 H58 N10 Ti2'
_chemical_formula_weight 822.80
_chemical_name_systematic
; 
 ? 
;
_space_group_IT_number 14
_symmetry_cell_setting monoclinic
_symmetry_space_group_name_Hall '-P 2yab'
_symmetry_space_group_name_H-M 'P 1 21/a 1'
_atom_sites_solution_hydrogens geom
_atom_sites_solution_primary direct
_atom_sites_solution_secondary difmap
_audit_creation_method SHELXL-97
_cell_angle_alpha 90.00
_cell_angle_beta 110.342(6)
_cell_angle_gamma 90.00
_cell_formula_units_Z 2
_cell_length_a 12.430(4)
_cell_length_b 14.089(4)
_cell_length_c 13.738(4)
_cell_measurement_temperature 293(2)
_cell_volume 2255.8(12)
_computing_structure_refinement 'SHELXL-97 (Sheldrick, 2008)'
_computing_structure_solution 'SHELXS-97 (Sheldrick, 2008)'
_diffrn_ambient_temperature 293(2)
_diffrn_measured_fraction_theta_full 0.998
_diffrn_measured_fraction_theta_max 0.998
_diffrn_radiation_monochromator graphite
_diffrn_radiation_source 'fine-focus sealed tube'
_diffrn_radiation_type MoK\a
_diffrn_radiation_wavelength 0.71070
_diffrn_reflns_av_R_equivalents 0.0533
_diffrn_reflns_av_sigmaI/netI 0.0427
_diffrn_reflns_limit_h_max 14
_diffrn_reflns_limit_h_min -14
_diffrn_reflns_limit_k_max 16
_diffrn_reflns_limit_k_min -15
_diffrn_reflns_limit_l_max 16
_diffrn_reflns_limit_l_min -16
_diffrn_reflns_number 20904
_diffrn_reflns_theta_full 25.10
_diffrn_reflns_theta_max 25.10
_diffrn_reflns_theta_min 3.09
_exptl_absorpt_coefficient_mu 0.395
_exptl_absorpt_correction_T_max 0.9323
_exptl_absorpt_correction_T_min 0.7427
_exptl_absorpt_correction_type multi-scan
_exptl_absorpt_process_details sadabs
_exptl_crystal_colour red
_exptl_crystal_density_diffrn 1.211
_exptl_crystal_density_method 'not measured'
_exptl_crystal_description block
_exptl_crystal_F_000 872
_exptl_crystal_size_max 0.80
_exptl_crystal_size_mid 0.34
_exptl_crystal_size_min 0.18
_refine_diff_density_max 0.695
_refine_diff_density_min -0.443
_refine_diff_density_rms 0.071
_refine_ls_extinction_method none
_refine_ls_goodness_of_fit_ref 1.207
_refine_ls_hydrogen_treatment constr
_refine_ls_matrix_type full
_refine_ls_number_parameters 224
_refine_ls_number_reflns 4015
_refine_ls_number_restraints 0
_refine_ls_restrained_S_all 1.207
_refine_ls_R_factor_all 0.1180
_refine_ls_R_factor_gt 0.0998
_refine_ls_shift/su_max 0.000
_refine_ls_shift/su_mean 0.000
_refine_ls_structure_factor_coef Fsqd
_refine_ls_weighting_details 'calc w=1/[\s^2^(Fo^2^)+(0.1095P)^2^+3.3130P] where P=(Fo^2^+2Fc^2^)/3'
_refine_ls_weighting_scheme calc
_refine_ls_wR_factor_gt 0.2485
_refine_ls_wR_factor_ref 0.2590
_reflns_number_gt 3398
_reflns_number_total 4015
_reflns_threshold_expression >2sigma(I)
_cod_data_source_file om300022u_si_003.cif
_cod_data_source_block 1
_cod_original_cell_volume 2255.8(11)
_cod_original_sg_symbol_H-M 'P 21/a'
_cod_database_code 4078978

loop_
_symmetry_equiv_pos_as_xyz
'x, y, z'
'-x+1/2, y+1/2, -z'
'-x, -y, -z'
'x-1/2, -y-1/2, z'

loop_
_atom_site_label
_atom_site_type_symbol
_atom_site_fract_x
_atom_site_fract_y
_atom_site_fract_z
_atom_site_U_iso_or_equiv
_atom_site_adp_type
_atom_site_occupancy
_atom_site_symmetry_multiplicity
_atom_site_calc_flag
_atom_site_refinement_flags
Ti Ti 0.85458(8) 0.12992(6) 0.60013(7) 0.0470(3) Uani 1 1 d .
N1 N 0.8431(4) 0.2037(3) 0.4572(3) 0.0510(11) Uani 1 1 d .
N2 N 0.9766(3) 0.0762(3) 0.5568(3) 0.0417(9) Uani 1 1 d .
N3 N 0.9262(4) 0.0343(3) 0.7157(3) 0.0528(11) Uani 1 1 d .
N4 N 0.6994(4) 0.0950(4) 0.5411(4) 0.0685(14) Uani 1 1 d .
N5 N 0.8687(4) 0.2385(3) 0.6852(4) 0.0629(12) Uani 1 1 d .
C1 C 0.7713(5) 0.2765(4) 0.4192(5) 0.0676(16) Uani 1 1 d .
H1 H 0.7185 0.2920 0.4509 0.081 Uiso 1 1 calc R
C2 C 0.7724(6) 0.3288(5) 0.3365(5) 0.0768(18) Uani 1 1 d .
H2 H 0.7211 0.3787 0.3118 0.092 Uiso 1 1 calc R
C3 C 0.8501(6) 0.3065(4) 0.2905(5) 0.0706(17) Uani 1 1 d .
H3 H 0.8532 0.3417 0.2343 0.085 Uiso 1 1 calc R
C4 C 0.9243(5) 0.2311(4) 0.3281(4) 0.0621(15) Uani 1 1 d .
H4 H 0.9781 0.2154 0.2976 0.075 Uiso 1 1 calc R
C5 C 0.9179(4) 0.1796(3) 0.4106(4) 0.0447(11) Uani 1 1 d .
C6 C 0.9893(4) 0.0940(3) 0.4572(4) 0.0426(11) Uani 1 1 d .
H6 H 1.0699 0.1087 0.4690 0.051 Uiso 1 1 calc R
C7 C 1.0458(4) -0.0031(3) 0.6137(3) 0.0415(11) Uani 1 1 d .
H7 H 1.1270 0.0107 0.6275 0.050 Uiso 1 1 calc R
C8 C 1.0256(5) -0.0090(4) 0.7139(4) 0.0502(12) Uani 1 1 d .
C9 C 1.0860(6) -0.0460(5) 0.8095(4) 0.0783(19) Uani 1 1 d .
H9 H 1.1559 -0.0777 0.8285 0.094 Uiso 1 1 calc R
C10 C 1.0207(7) -0.0266(5) 0.8742(5) 0.088(2) Uani 1 1 d .
H10 H 1.0386 -0.0440 0.9433 0.106 Uiso 1 1 calc R
C11 C 0.9270(6) 0.0224(4) 0.8147(5) 0.0717(17) Uani 1 1 d .
H11 H 0.8702 0.0450 0.8383 0.086 Uiso 1 1 calc R
C12 C 0.6385(6) 0.0546(6) 0.4397(7) 0.097(2) Uani 1 1 d .
H12A H 0.6177 -0.0098 0.4475 0.146 Uiso 1 1 calc R
H12B H 0.6870 0.0560 0.3985 0.146 Uiso 1 1 calc R
H12C H 0.5704 0.0910 0.4059 0.146 Uiso 1 1 calc R
C13 C 0.6314(6) 0.0941(7) 0.6076(7) 0.105(3) Uani 1 1 d .
H13A H 0.5656 0.1343 0.5785 0.158 Uiso 1 1 calc R
H13B H 0.6767 0.1169 0.6753 0.158 Uiso 1 1 calc R
H13C H 0.6065 0.0304 0.6131 0.158 Uiso 1 1 calc R
C14 C 0.7809(7) 0.3060(5) 0.6859(7) 0.100(3) Uani 1 1 d .
H14A H 0.7806 0.3126 0.7553 0.150 Uiso 1 1 calc R
H14B H 0.7073 0.2836 0.6414 0.150 Uiso 1 1 calc R
H14C H 0.7966 0.3664 0.6615 0.150 Uiso 1 1 calc R
C15 C 0.9799(7) 0.2635(6) 0.7591(6) 0.095(2) Uani 1 1 d .
H15A H 1.0043 0.3229 0.7395 0.143 Uiso 1 1 calc R
H15B H 1.0344 0.2149 0.7599 0.143 Uiso 1 1 calc R
H15C H 0.9749 0.2692 0.8270 0.143 Uiso 1 1 calc R
C17 C 0.9821(12) 0.2972(10) 0.0804(10) 0.149(4) Uiso 1 1 d .
H17 H 1.0074 0.2351 0.0800 0.179 Uiso 1 1 calc R
C16 C 0.8782(15) 0.3139(12) 0.0305(12) 0.175(5) Uiso 1 1 d .
C20 C 0.9030(14) 0.4655(12) 0.0794(11) 0.175(5) Uiso 1 1 d .
H20 H 0.8775 0.5272 0.0814 0.209 Uiso 1 1 calc R
C18 C 1.0633(14) 0.3644(11) 0.1365(12) 0.180(5) Uiso 1 1 d .
H18 H 1.1402 0.3515 0.1730 0.215 Uiso 1 1 calc R
C21 C 0.8225(15) 0.4066(12) 0.0264(12) 0.186(6) Uiso 1 1 d .
H21 H 0.7453 0.4206 -0.0073 0.223 Uiso 1 1 calc R
C19 C 1.0120(16) 0.4536(13) 0.1297(13) 0.202(6) Uiso 1 1 d .
H19 H 1.0567 0.5054 0.1618 0.242 Uiso 1 1 calc R
C22 C 0.7903(19) 0.2591(18) -0.0200(18) 0.289(11) Uiso 1 1 d .
H22A H 0.7960 0.2405 -0.0853 0.434 Uiso 1 1 calc R
H22B H 0.7200 0.2933 -0.0321 0.434 Uiso 1 1 calc R
H22C H 0.7909 0.2035 0.0206 0.434 Uiso 1 1 calc R

loop_
_atom_site_aniso_label
_atom_site_aniso_U_11
_atom_site_aniso_U_22
_atom_site_aniso_U_33
_atom_site_aniso_U_23
_atom_site_aniso_U_13
_atom_site_aniso_U_12
Ti 0.0474(6) 0.0462(6) 0.0562(6) -0.0033(4) 0.0293(5) 0.0018(4)
N1 0.051(2) 0.047(2) 0.058(3) 0.002(2) 0.022(2) 0.007(2)
N2 0.043(2) 0.039(2) 0.046(2) -0.0016(17) 0.0196(18) 0.0006(17)
N3 0.062(3) 0.057(3) 0.051(2) -0.001(2) 0.033(2) 0.002(2)
N4 0.050(3) 0.068(3) 0.093(4) 0.005(3) 0.031(3) -0.001(2)
N5 0.083(3) 0.055(3) 0.066(3) -0.003(2) 0.045(3) 0.001(3)
C1 0.070(4) 0.060(4) 0.079(4) 0.009(3) 0.035(3) 0.026(3)
C2 0.092(5) 0.059(4) 0.079(4) 0.013(3) 0.030(4) 0.024(4)
C3 0.092(5) 0.057(4) 0.067(4) 0.014(3) 0.032(3) 0.011(3)
C4 0.073(4) 0.056(3) 0.066(3) 0.006(3) 0.034(3) 0.005(3)
C5 0.049(3) 0.041(3) 0.049(3) -0.002(2) 0.023(2) -0.003(2)
C6 0.043(3) 0.047(3) 0.045(3) -0.002(2) 0.024(2) -0.002(2)
C7 0.041(2) 0.042(3) 0.044(2) -0.003(2) 0.018(2) -0.001(2)
C8 0.060(3) 0.048(3) 0.045(3) 0.000(2) 0.021(2) 0.004(2)
C9 0.097(5) 0.094(5) 0.048(3) 0.004(3) 0.030(3) 0.032(4)
C10 0.136(7) 0.087(5) 0.050(3) 0.006(3) 0.042(4) 0.033(5)
C11 0.104(5) 0.070(4) 0.061(4) -0.003(3) 0.054(4) 0.006(4)
C12 0.064(4) 0.109(6) 0.118(6) -0.024(5) 0.029(4) -0.008(4)
C13 0.069(4) 0.132(7) 0.131(7) 0.016(6) 0.057(5) -0.008(5)
C14 0.132(7) 0.076(5) 0.115(6) -0.004(4) 0.072(5) 0.033(5)
C15 0.106(6) 0.092(5) 0.101(5) -0.034(4) 0.053(5) -0.028(5)

loop_
_atom_type_symbol
_atom_type_description
_atom_type_scat_dispersion_real
_atom_type_scat_dispersion_imag
_atom_type_scat_source
C C 0.0033 0.0016 'International Tables Vol C Tables 4.2.6.8 and 6.1.1.4'
H H 0.0000 0.0000 'International Tables Vol C Tables 4.2.6.8 and 6.1.1.4'
N N 0.0061 0.0033 'International Tables Vol C Tables 4.2.6.8 and 6.1.1.4'
Ti Ti 0.2776 0.4457 'International Tables Vol C Tables 4.2.6.8 and 6.1.1.4'

loop_
_geom_angle_atom_site_label_1
_geom_angle_atom_site_label_2
_geom_angle_atom_site_label_3
_geom_angle
_geom_angle_site_symmetry_1
_geom_angle_site_symmetry_3
N4 Ti N5 109.8(2) . .
N4 Ti N2 123.6(2) . .
N5 Ti N2 125.6(2) . .
N4 Ti N3 105.5(2) . .
N5 Ti N3 97.6(2) . .
N2 Ti N3 78.86(16) . .
N4 Ti N1 90.0(2) . .
N5 Ti N1 97.68(18) . .
N2 Ti N1 74.14(16) . .
N3 Ti N1 152.99(16) . .
C1 N1 C5 119.0(5) . .
C1 N1 Ti 122.8(4) . .
C5 N1 Ti 118.0(3) . .
C6 N2 C7 113.6(4) . .
C6 N2 Ti 124.5(3) . .
C7 N2 Ti 120.4(3) . .
C11 N3 C8 105.4(5) . .
C11 N3 Ti 135.0(4) . .
C8 N3 Ti 115.4(3) . .
C13 N4 C12 112.2(6) . .
C13 N4 Ti 117.9(5) . .
C12 N4 Ti 129.2(4) . .
C15 N5 C14 112.0(6) . .
C15 N5 Ti 119.4(4) . .
C14 N5 Ti 128.6(5) . .
N1 C1 C2 122.8(6) . .
N1 C1 H1 118.6 . .
C2 C1 H1 118.6 . .
C1 C2 C3 118.6(6) . .
C1 C2 H2 120.7 . .
C3 C2 H2 120.7 . .
C2 C3 C4 119.5(6) . .
C2 C3 H3 120.3 . .
C4 C3 H3 120.3 . .
C5 C4 C3 119.5(5) . .
C5 C4 H4 120.3 . .
C3 C4 H4 120.3 . .
N1 C5 C4 120.7(5) . .
N1 C5 C6 113.8(4) . .
C4 C5 C6 125.6(5) . .
N2 C6 C5 107.4(4) . .
N2 C6 C7 110.2(4) . 3_756
C5 C6 C7 113.1(4) . 3_756
N2 C6 H6 108.7 . .
C5 C6 H6 108.7 . .
C7 C6 H6 108.7 3_756 .
N2 C7 C8 106.4(4) . .
N2 C7 C6 107.8(4) . 3_756
C8 C7 C6 115.4(4) . 3_756
N2 C7 H7 109.0 . .
C8 C7 H7 109.0 . .
C6 C7 H7 109.0 3_756 .
C9 C8 N3 110.2(5) . .
C9 C8 C7 134.3(5) . .
N3 C8 C7 115.5(4) . .
C8 C9 C10 106.6(6) . .
C8 C9 H9 126.7 . .
C10 C9 H9 126.7 . .
C11 C10 C9 106.2(6) . .
C11 C10 H10 126.9 . .
C9 C10 H10 126.9 . .
C10 C11 N3 111.7(5) . .
C10 C11 H11 124.2 . .
N3 C11 H11 124.2 . .
N4 C12 H12A 109.5 . .
N4 C12 H12B 109.5 . .
H12A C12 H12B 109.5 . .
N4 C12 H12C 109.5 . .
H12A C12 H12C 109.5 . .
H12B C12 H12C 109.5 . .
N4 C13 H13A 109.5 . .
N4 C13 H13B 109.5 . .
H13A C13 H13B 109.5 . .
N4 C13 H13C 109.5 . .
H13A C13 H13C 109.5 . .
H13B C13 H13C 109.5 . .
N5 C14 H14A 109.5 . .
N5 C14 H14B 109.5 . .
H14A C14 H14B 109.5 . .
N5 C14 H14C 109.5 . .
H14A C14 H14C 109.5 . .
H14B C14 H14C 109.5 . .
N5 C15 H15A 109.5 . .
N5 C15 H15B 109.5 . .
H15A C15 H15B 109.5 . .
N5 C15 H15C 109.5 . .
H15A C15 H15C 109.5 . .
H15B C15 H15C 109.5 . .
C16 C17 C18 125.4(16) . .
C16 C17 H17 117.3 . .
C18 C17 H17 117.3 . .
C17 C16 C22 133(2) . .
C17 C16 C21 124.7(17) . .
C22 C16 C21 101.9(18) . .
C19 C20 C21 131.9(19) . .
C19 C20 H20 114.0 . .
C21 C20 H20 114.0 . .
C19 C18 C17 110.3(15) . .
C19 C18 H18 124.9 . .
C17 C18 H18 124.9 . .
C20 C21 C16 106.4(16) . .
C20 C21 H21 126.8 . .
C16 C21 H21 126.8 . .
C20 C19 C18 121.2(18) . .
C20 C19 H19 119.4 . .
C18 C19 H19 119.4 . .
C16 C22 H22A 109.5 . .
C16 C22 H22B 109.5 . .
H22A C22 H22B 109.5 . .
C16 C22 H22C 109.5 . .
H22A C22 H22C 109.5 . .
H22B C22 H22C 109.5 . .

loop_
_geom_bond_atom_site_label_1
_geom_bond_atom_site_label_2
_geom_bond_distance
_geom_bond_site_symmetry_2
Ti N4 1.879(5) .
Ti N5 1.896(5) .
Ti N2 1.964(4) .
Ti N3 2.036(4) .
Ti N1 2.181(4) .
N1 C1 1.341(7) .
N1 C5 1.344(6) .
N2 C6 1.452(6) .
N2 C7 1.460(6) .
N3 C11 1.368(7) .
N3 C8 1.386(6) .
N4 C13 1.444(9) .
N4 C12 1.451(9) .
N5 C15 1.445(9) .
N5 C14 1.450(8) .
C1 C2 1.358(9) .
C1 H1 0.9300 .
C2 C3 1.361(9) .
C2 H2 0.9300 .
C3 C4 1.385(8) .
C3 H3 0.9300 .
C4 C5 1.371(7) .
C4 H4 0.9300 .
C5 C6 1.502(7) .
C6 C7 1.576(6) 3_756
C6 H6 0.9800 .
C7 C8 1.484(7) .
C7 C6 1.576(6) 3_756
C7 H7 0.9800 .
C8 C9 1.370(8) .
C9 C10 1.423(9) .
C9 H9 0.9300 .
C10 C11 1.356(9) .
C10 H10 0.9300 .
C11 H11 0.9300 .
C12 H12A 0.9600 .
C12 H12B 0.9600 .
C12 H12C 0.9600 .
C13 H13A 0.9600 .
C13 H13B 0.9600 .
C13 H13C 0.9600 .
C14 H14A 0.9600 .
C14 H14B 0.9600 .
C14 H14C 0.9600 .
C15 H15A 0.9600 .
C15 H15B 0.9600 .
C15 H15C 0.9600 .
C17 C16 1.257(16) .
C17 C18 1.403(17) .
C17 H17 0.9300 .
C16 C22 1.32(2) .
C16 C21 1.470(19) .
C20 C19 1.301(18) .
C20 C21 1.309(18) .
C20 H20 0.9300 .
C18 C19 1.397(18) .
C18 H18 0.9300 .
C21 H21 0.9300 .
C19 H19 0.9300 .
C22 H22A 0.9600 .
C22 H22B 0.9600 .
C22 H22C 0.9600 .

loop_
_geom_torsion_atom_site_label_1
_geom_torsion_atom_site_label_2
_geom_torsion_atom_site_label_3
_geom_torsion_atom_site_label_4
_geom_torsion
_geom_torsion_site_symmetry_1
_geom_torsion_site_symmetry_4
N4 Ti N1 C1 60.7(5) . .
N5 Ti N1 C1 -49.3(5) . .
N2 Ti N1 C1 -174.2(5) . .
N3 Ti N1 C1 -173.1(4) . .
N4 Ti N1 C5 -124.9(4) . .
N5 Ti N1 C5 125.1(4) . .
N2 Ti N1 C5 0.2(4) . .
N3 Ti N1 C5 1.3(6) . .
N4 Ti N2 C6 69.2(4) . .
N5 Ti N2 C6 -98.1(4) . .
N3 Ti N2 C6 170.6(4) . .
N1 Ti N2 C6 -9.9(3) . .
N4 Ti N2 C7 -96.0(4) . .
N5 Ti N2 C7 96.7(4) . .
N3 Ti N2 C7 5.4(3) . .
N1 Ti N2 C7 -175.1(4) . .
N4 Ti N3 C11 -78.0(6) . .
N5 Ti N3 C11 35.0(6) . .
N2 Ti N3 C11 159.9(6) . .
N1 Ti N3 C11 158.9(5) . .
N4 Ti N3 C8 129.2(4) . .
N5 Ti N3 C8 -117.8(4) . .
N2 Ti N3 C8 7.1(4) . .
N1 Ti N3 C8 6.1(6) . .
N5 Ti N4 C13 -44.6(6) . .
N2 Ti N4 C13 146.4(5) . .
N3 Ti N4 C13 59.6(6) . .
N1 Ti N4 C13 -142.8(5) . .
N5 Ti N4 C12 145.3(6) . .
N2 Ti N4 C12 -23.7(7) . .
N3 Ti N4 C12 -110.5(6) . .
N1 Ti N4 C12 47.2(6) . .
N4 Ti N5 C15 163.9(5) . .
N2 Ti N5 C15 -27.3(6) . .
N3 Ti N5 C15 54.4(5) . .
N1 Ti N5 C15 -103.3(5) . .
N4 Ti N5 C14 -18.0(6) . .
N2 Ti N5 C14 150.7(5) . .
N3 Ti N5 C14 -127.6(6) . .
N1 Ti N5 C14 74.8(6) . .
C5 N1 C1 C2 -1.4(9) . .
Ti N1 C1 C2 173.0(5) . .
N1 C1 C2 C3 -0.4(11) . .
C1 C2 C3 C4 0.9(10) . .
C2 C3 C4 C5 0.4(10) . .
C1 N1 C5 C4 2.7(8) . .
Ti N1 C5 C4 -171.9(4) . .
C1 N1 C5 C6 -177.2(5) . .
Ti N1 C5 C6 8.2(5) . .
C3 C4 C5 N1 -2.2(8) . .
C3 C4 C5 C6 177.6(5) . .
C7 N2 C6 C5 -177.5(4) . .
Ti N2 C6 C5 16.4(5) . .
C7 N2 C6 C7 58.9(5) . 3_756
Ti N2 C6 C7 -107.2(4) . 3_756
N1 C5 C6 N2 -14.3(6) . .
C4 C5 C6 N2 165.9(5) . .
N1 C5 C6 C7 107.5(5) . 3_756
C4 C5 C6 C7 -72.4(6) . 3_756
C6 N2 C7 C8 178.1(4) . .
Ti N2 C7 C8 -15.2(5) . .
C6 N2 C7 C6 -57.6(5) . 3_756
Ti N2 C7 C6 109.1(3) . 3_756
C11 N3 C8 C9 -0.3(7) . .
Ti N3 C8 C9 160.1(4) . .
C11 N3 C8 C7 -178.5(5) . .
Ti N3 C8 C7 -18.0(6) . .
N2 C7 C8 C9 -157.1(7) . .
C6 C7 C8 C9 83.4(8) 3_756 .
N2 C7 C8 N3 20.5(6) . .
C6 C7 C8 N3 -99.0(5) 3_756 .
N3 C8 C9 C10 1.0(8) . .
C7 C8 C9 C10 178.7(6) . .
C8 C9 C10 C11 -1.3(9) . .
C9 C10 C11 N3 1.2(9) . .
C8 N3 C11 C10 -0.5(7) . .
Ti N3 C11 C10 -155.2(5) . .
C18 C17 C16 C22 -175(2) . .
C18 C17 C16 C21 -3(3) . .
C16 C17 C18 C19 0(2) . .
C19 C20 C21 C16 -1(3) . .
C17 C16 C21 C20 3(2) . .
C22 C16 C21 C20 177.0(16) . .
C21 C20 C19 C18 -2(3) . .
C17 C18 C19 C20 2(2) . .
